data_7704641
loop_
_publ_author_name
'Huang, Yuan'
'Li, Jia-Xin'
'Ge, Yu'
'Zhang, Xia-Mei'
'Xu, Yang'
'Li, Yahong'
'Zhang, Yi-Quan'
'Yao, Jin-Lei'

_publ_section_title
;
 Designing asymmetric Dy<sub>2</sub> single-molecule magnets with two-step
 relaxation processes by the modification of the coordination environments
 of Dy(iii) ions.
;
_journal_issue 26
_journal_name_full 'Dalton transactions (Cambridge, England : 2003)'
_journal_page_first 8976
_journal_page_last 8984
_journal_paper_doi 10.1039/d0dt01619e
_journal_volume 49
_journal_year 2020
_chemical_formula_moiety 'C34 H30 Cl2 Dy2 N3 O13, C6 H16 N'
_chemical_formula_sum 'C40 H46 Cl2 Dy2 N4 O13'
_chemical_formula_weight 1186.71
_space_group_crystal_system triclinic
_space_group_IT_number 2
_space_group_name_Hall '-P 1'
_space_group_name_H-M_alt 'P -1'
_atom_sites_solution_hydrogens mixed
_atom_sites_solution_primary dual
_audit_creation_date 2019-09-07
_audit_creation_method
;
Olex2 1.2
(compiled 2018.05.29 svn.r3508 for OlexSys, GUI svn.r5506)
;
_audit_update_record
;
2019-11-30 deposited with the CCDC.	2020-06-08 downloaded from the CCDC.
;
_cell_angle_alpha 99.610(2)
_cell_angle_beta 106.439(2)
_cell_angle_gamma 94.958(2)
_cell_formula_units_Z 2
_cell_length_a 9.9104(5)
_cell_length_b 13.6490(7)
_cell_length_c 17.3574(9)
_cell_measurement_reflns_used 9113
_cell_measurement_temperature 296(2)
_cell_measurement_theta_max 27.52
_cell_measurement_theta_min 2.47
_cell_volume 2198.0(2)
_computing_cell_refinement 'SAINT v8.37A (Bruker, 2015)'
_computing_data_collection 'Bruker APEX2'
_computing_data_reduction 'SAINT v8.37A (Bruker, 2015)'
_computing_molecular_graphics 'Olex2 (Dolomanov et al., 2009)'
_computing_publication_material 'Olex2 (Dolomanov et al., 2009)'
_computing_structure_refinement 'ShelXL (Sheldrick, 2015)'
_computing_structure_solution 'ShelXT (Sheldrick, 2015)'
_diffrn_ambient_temperature 296.15
_diffrn_measured_fraction_theta_full 0.999
_diffrn_measured_fraction_theta_max 0.991
_diffrn_measurement_device_type 'CCD area detector'
_diffrn_measurement_method 'phi and omega scans'
_diffrn_radiation_monochromator graphite
_diffrn_radiation_type MoK\a
_diffrn_radiation_wavelength 0.71073
_diffrn_reflns_av_R_equivalents 0.0636
_diffrn_reflns_av_unetI/netI 0.0401
_diffrn_reflns_Laue_measured_fraction_full 0.999
_diffrn_reflns_Laue_measured_fraction_max 0.991
_diffrn_reflns_limit_h_max 12
_diffrn_reflns_limit_h_min -12
_diffrn_reflns_limit_k_max 17
_diffrn_reflns_limit_k_min -17
_diffrn_reflns_limit_l_max 22
_diffrn_reflns_limit_l_min -22
_diffrn_reflns_number 78024
_diffrn_reflns_point_group_measured_fraction_full 0.999
_diffrn_reflns_point_group_measured_fraction_max 0.991
_diffrn_reflns_theta_full 25.242
_diffrn_reflns_theta_max 27.631
_diffrn_reflns_theta_min 2.467
_exptl_absorpt_coefficient_mu 3.562
_exptl_absorpt_correction_T_max 0.7456
_exptl_absorpt_correction_T_min 0.4954
_exptl_absorpt_correction_type multi-scan
_exptl_absorpt_process_details
;
SADABS-2014/5 (Bruker,2014/5) was used for absorption correction.
wR2(int) was 0.1603 before and 0.0863 after correction.
The Ratio of minimum to maximum transmission is 0.6644.
The \l/2 correction factor is Not present.
;
_exptl_crystal_colour 'clear light colourless'
_exptl_crystal_colour_lustre clear
_exptl_crystal_colour_modifier light
_exptl_crystal_colour_primary colourless
_exptl_crystal_density_diffrn 1.793
_exptl_crystal_description block
_exptl_crystal_F_000 1168
_exptl_crystal_size_max 0.2
_exptl_crystal_size_mid 0.2
_exptl_crystal_size_min 0.2
_refine_diff_density_max 1.516
_refine_diff_density_min -1.291
_refine_diff_density_rms 0.145
_refine_ls_extinction_method none
_refine_ls_goodness_of_fit_ref 1.069
_refine_ls_hydrogen_treatment mixed
_refine_ls_matrix_type full
_refine_ls_number_parameters 561
_refine_ls_number_reflns 10131
_refine_ls_number_restraints 0
_refine_ls_restrained_S_all 1.069
_refine_ls_R_factor_all 0.0419
_refine_ls_R_factor_gt 0.0277
_refine_ls_shift/su_max 0.001
_refine_ls_shift/su_mean 0.000
_refine_ls_structure_factor_coef Fsqd
_refine_ls_weighting_details 'w=1/[\s^2^(Fo^2^)+(0.0249P)^2^+2.3338P] where P=(Fo^2^+2Fc^2^)/3'
_refine_ls_weighting_scheme calc
_refine_ls_wR_factor_gt 0.0607
_refine_ls_wR_factor_ref 0.0653
_reflns_Friedel_coverage 0.000
_reflns_number_gt 8225
_reflns_number_total 10131
_reflns_threshold_expression 'I > 2\s(I)'
_cod_data_source_file d0dt01619e2.cif
_cod_data_source_block b190907a_0m
_cod_depositor_comments 'Adding full bibliography for 7704641--7704642.cif.'
_cod_database_code 7704641
_shelx_shelxl_version_number 2014/7
_shelx_space_group_comment
;
The symmetry employed for this shelxl refinement is uniquely defined
by the following loop, which should always be used as a source of
symmetry information in preference to the above space-group names.
They are only intended as comments.
;
_shelx_estimated_absorpt_t_max 0.536
_shelx_estimated_absorpt_t_min 0.536
_olex2_refinement_description
;
1. Fixed Uiso
 At 1.2 times of:
  All C(H) groups, All C(H,H) groups
 At 1.5 times of:
  All C(H,H,H) groups
2.a Secondary CH2 refined with riding coordinates:
 C10(H10A,H10B), C26(H26A,H26B), C33(H33A,H33B), C35(H35A,H35B), C37(H37A,H37B)
2.b Aromatic/amide H refined with riding coordinates:
 C4(H4), C7(H7), C9(H9), C14(H14), C16(H16), C19(H19), C20(H20), C21(H21),
 C22(H22), C23(H23), C25(H25), C27(H27), C29(H29), C32(H32)
2.c Idealised Me refined as rotating group:
 C24(H24A,H24B,H24C), C30(H30A,H30B,H30C), C34(H34A,H34B,H34C), C36(H36A,H36B,
 H36C), C38(H38A,H38B,H38C), C39(H39A,H39B,H39C), C40(H40A,H40B,H40C)
;
_olex2_submission_special_instructions 'No special instructions were received'

loop_
_space_group_symop_operation_xyz
'x, y, z'
'-x, -y, -z'

loop_
_atom_site_label
_atom_site_type_symbol
_atom_site_fract_x
_atom_site_fract_y
_atom_site_fract_z
_atom_site_U_iso_or_equiv
_atom_site_adp_type
_atom_site_occupancy
_atom_site_site_symmetry_order
_atom_site_calc_flag
_atom_site_refinement_flags_posn
_atom_site_refinement_flags_adp
_atom_site_refinement_flags_occupancy
_atom_site_disorder_assembly
_atom_site_disorder_group
Dy1 Dy 0.25286(2) 0.54727(2) 0.22374(2) 0.01795(5) Uani 1 1 d . . . . .
Dy2 Dy 0.42093(2) 0.32455(2) 0.27645(2) 0.02084(5) Uani 1 1 d . . . . .
Cl1 Cl 0.73311(10) -0.01597(7) 0.53084(6) 0.0380(2) Uani 1 1 d . . . . .
Cl2 Cl -0.13801(11) 0.94552(7) 0.31963(7) 0.0413(2) Uani 1 1 d . . . . .
O1 O 0.4689(2) 0.48541(15) 0.25883(13) 0.0200(5) Uani 1 1 d . . . . .
O2 O 0.2861(3) 0.51909(18) 0.08661(15) 0.0313(6) Uani 1 1 d . . . . .
O3 O 0.2149(2) 0.36939(15) 0.19519(13) 0.0205(5) Uani 1 1 d . . . . .
O4 O 0.5066(2) 0.21932(18) 0.35443(16) 0.0311(6) Uani 1 1 d . . . . .
O5 O 0.2017(2) 0.22076(17) 0.27554(15) 0.0278(5) Uani 1 1 d . . . . .
O6 O 0.4402(2) 0.66004(17) 0.34016(14) 0.0283(5) Uani 1 1 d . . . . .
O7 O 0.3630(3) 0.41010(19) 0.38660(15) 0.0351(6) Uani 1 1 d . . . . .
O8 O 0.1521(2) 0.68205(16) 0.24120(15) 0.0280(5) Uani 1 1 d . . . . .
O9 O 0.2093(3) 0.51192(18) 0.34083(15) 0.0323(6) Uani 1 1 d . . . . .
O10 O 0.4084(3) 0.6255(2) 0.04258(17) 0.0444(7) Uani 1 1 d . . . . .
O11 O 0.3920(3) 0.65933(18) 0.16615(15) 0.0314(6) Uani 1 1 d . . . . .
N1 N 0.6809(3) 0.3469(2) 0.29829(17) 0.0242(6) Uani 1 1 d . . . . .
N2 N 0.0112(3) 0.50644(19) 0.12783(16) 0.0212(6) Uani 1 1 d . . . . .
N3 N 0.3643(3) 0.6022(2) 0.09692(18) 0.0267(6) Uani 1 1 d . . . . .
C1 C -0.0315(3) 0.3259(2) 0.1174(2) 0.0214(7) Uani 1 1 d . . . . .
O12 O 0.4016(3) 0.2125(2) 0.16250(18) 0.0480(8) Uani 1 1 d . . . . .
C2 C 0.6235(3) 0.1881(2) 0.3910(2) 0.0224(7) Uani 1 1 d . . . . .
C3 C 0.0888(3) 0.3115(2) 0.1777(2) 0.0195(6) Uani 1 1 d . . . . .
C4 C 0.6203(3) 0.1117(2) 0.4366(2) 0.0241(7) Uani 1 1 d . . . . .
H4 H 0.5338 0.0828 0.4394 0.029 Uiso 1 1 calc R . . . .
C5 C 0.7227(3) 0.5257(3) 0.3021(2) 0.0243(7) Uani 1 1 d . . . . .
C6 C 0.5786(4) 0.6429(2) 0.3458(2) 0.0245(7) Uani 1 1 d . . . . .
C7 C -0.0956(3) 0.5554(2) 0.1216(2) 0.0235(7) Uani 1 1 d . . . . .
H7 H -0.1798 0.5264 0.0812 0.028 Uiso 1 1 calc R . . . .
C8 C 0.0256(3) 0.7102(2) 0.2284(2) 0.0213(7) Uani 1 1 d . . . . .
C9 C -0.1622(4) 0.2683(3) 0.1047(2) 0.0295(8) Uani 1 1 d . . . . .
H9 H -0.2424 0.2793 0.0655 0.035 Uiso 1 1 calc R . . . .
C10 C -0.0181(4) 0.4072(2) 0.0709(2) 0.0236(7) Uani 1 1 d . . . . .
H10A H 0.0587 0.3991 0.0470 0.028 Uiso 1 1 calc R . . . .
H10B H -0.1054 0.4033 0.0268 0.028 Uiso 1 1 calc R . . . .
C11 C 0.7583(3) 0.2294(2) 0.3885(2) 0.0227(7) Uani 1 1 d . . . . .
C12 C -0.0972(3) 0.6510(2) 0.1713(2) 0.0222(7) Uani 1 1 d . . . . .
C13 C 0.5888(3) 0.5504(2) 0.30136(19) 0.0214(7) Uani 1 1 d . . . . .
C14 C 0.7772(4) 0.3048(3) 0.3411(2) 0.0257(7) Uani 1 1 d . . . . .
H14 H 0.8699 0.3246 0.3420 0.031 Uiso 1 1 calc R . . . .
O13 O 0.2874(5) 0.1068(3) 0.0496(2) 0.0778(12) Uani 1 1 d . . . . .
C15 C 0.2774(4) 0.4708(3) 0.3961(2) 0.0330(8) Uani 1 1 d . . . . .
N4 N 0.3105(4) -0.0465(3) 0.1302(2) 0.0439(9) Uani 1 1 d . . . . .
C16 C 0.6985(4) 0.7107(3) 0.3892(2) 0.0347(9) Uani 1 1 d . . . . .
H16 H 0.6905 0.7726 0.4182 0.042 Uiso 1 1 calc R . . . .
C17 C 0.0757(3) 0.2348(2) 0.2209(2) 0.0237(7) Uani 1 1 d . . . . .
C18 C 0.7434(4) 0.0801(2) 0.4767(2) 0.0244(7) Uani 1 1 d . . . . .
C19 C -0.1738(4) 0.1952(3) 0.1493(3) 0.0380(9) Uani 1 1 d . . . . .
H19 H -0.2617 0.1578 0.1405 0.046 Uiso 1 1 calc R . . . .
C20 C 0.8808(4) 0.1948(3) 0.4321(2) 0.0290(8) Uani 1 1 d . . . . .
H20 H 0.9688 0.2229 0.4307 0.035 Uiso 1 1 calc R . . . .
C21 C 0.8763(4) 0.1209(3) 0.4770(2) 0.0283(8) Uani 1 1 d . . . . .
H21 H 0.9587 0.0996 0.5062 0.034 Uiso 1 1 calc R . . . .
C22 C 0.0098(4) 0.8030(2) 0.2722(2) 0.0259(7) Uani 1 1 d . . . . .
H22 H 0.0890 0.8447 0.3089 0.031 Uiso 1 1 calc R . . . .
C23 C -0.2299(4) 0.6843(3) 0.1625(2) 0.0304(8) Uani 1 1 d . . . . .
H23 H -0.3103 0.6445 0.1251 0.037 Uiso 1 1 calc R . . . .
C24 C 0.4188(5) 0.7266(3) 0.4078(2) 0.0391(9) Uani 1 1 d . . . . .
H24A H 0.3188 0.7250 0.4003 0.059 Uiso 1 1 calc GR . . . .
H24B H 0.4604 0.7937 0.4104 0.059 Uiso 1 1 calc GR . . . .
H24C H 0.4629 0.7055 0.4580 0.059 Uiso 1 1 calc GR . . . .
C25 C 0.8434(4) 0.5937(3) 0.3464(2) 0.0321(8) Uani 1 1 d . . . . .
H25 H 0.9329 0.5772 0.3474 0.039 Uiso 1 1 calc R . . . .
C26 C 0.7312(4) 0.4228(3) 0.2573(2) 0.0278(8) Uani 1 1 d . . . . .
H26A H 0.6725 0.4120 0.2006 0.033 Uiso 1 1 calc R . . . .
H26B H 0.8284 0.4172 0.2581 0.033 Uiso 1 1 calc R . . . .
C27 C -0.0541(4) 0.1773(3) 0.2076(2) 0.0318(8) Uani 1 1 d . . . . .
H27 H -0.0613 0.1272 0.2372 0.038 Uiso 1 1 calc R . . . .
C28 C -0.1227(4) 0.8318(3) 0.2607(2) 0.0287(8) Uani 1 1 d . . . . .
C29 C 0.8309(4) 0.6854(3) 0.3891(2) 0.0375(9) Uani 1 1 d . . . . .
H29 H 0.9121 0.7308 0.4180 0.045 Uiso 1 1 calc R . . . .
C30 C 0.2578(6) 0.4961(4) 0.4797(3) 0.0586(14) Uani 1 1 d . . . . .
H30A H 0.2400 0.4353 0.4984 0.088 Uiso 1 1 calc GR . . . .
H30B H 0.1785 0.5327 0.4767 0.088 Uiso 1 1 calc GR . . . .
H30C H 0.3422 0.5364 0.5174 0.088 Uiso 1 1 calc GR . . . .
C31 C 0.3500(5) 0.1940(3) 0.0883(3) 0.0448(11) Uani 1 1 d . . . . .
C32 C -0.2450(4) 0.7734(3) 0.2070(2) 0.0334(9) Uani 1 1 d . . . . .
H32 H -0.3339 0.7938 0.2014 0.040 Uiso 1 1 calc R . . . .
C33 C 0.4137(5) -0.0985(3) 0.0952(3) 0.0483(11) Uani 1 1 d . . . . .
H33A H 0.3740 -0.1170 0.0360 0.058 Uiso 1 1 calc R . . . .
H33B H 0.4285 -0.1596 0.1161 0.058 Uiso 1 1 calc R . . . .
C34 C 0.1911(5) 0.1773(4) 0.3435(3) 0.0563(13) Uani 1 1 d . . . . .
H34A H 0.2847 0.1746 0.3782 0.084 Uiso 1 1 calc GR . . . .
H34B H 0.1399 0.1106 0.3237 0.084 Uiso 1 1 calc GR . . . .
H34C H 0.1417 0.2175 0.3742 0.084 Uiso 1 1 calc GR . . . .
C35 C 0.3610(6) -0.0135(3) 0.2204(3) 0.0597(14) Uani 1 1 d . . . . .
H35A H 0.2884 0.0192 0.2377 0.072 Uiso 1 1 calc R . . . .
H35B H 0.4451 0.0359 0.2351 0.072 Uiso 1 1 calc R . . . .
C36 C 0.3963(6) -0.0975(3) 0.2673(3) 0.0568(13) Uani 1 1 d . . . . .
H36A H 0.3176 -0.1507 0.2485 0.085 Uiso 1 1 calc GR . . . .
H36B H 0.4143 -0.0720 0.3248 0.085 Uiso 1 1 calc GR . . . .
H36C H 0.4792 -0.1226 0.2582 0.085 Uiso 1 1 calc GR . . . .
C37 C 0.1665(6) -0.1098(4) 0.0967(4) 0.0672(15) Uani 1 1 d . . . . .
H37A H 0.1473 -0.1341 0.0383 0.081 Uiso 1 1 calc R . . . .
H37B H 0.1683 -0.1678 0.1224 0.081 Uiso 1 1 calc R . . . .
C38 C 0.5551(6) -0.0323(4) 0.1169(4) 0.0690(15) Uani 1 1 d . . . . .
H38A H 0.6130 -0.0632 0.0866 0.104 Uiso 1 1 calc GR . . . .
H38B H 0.6025 -0.0237 0.1745 0.104 Uiso 1 1 calc GR . . . .
H38C H 0.5396 0.0320 0.1032 0.104 Uiso 1 1 calc GR . . . .
C39 C 0.3475(8) 0.2728(4) 0.0388(4) 0.084(2) Uani 1 1 d . . . . .
H39A H 0.2585 0.2986 0.0302 0.125 Uiso 1 1 calc GR . . . .
H39B H 0.3585 0.2445 -0.0131 0.125 Uiso 1 1 calc GR . . . .
H39C H 0.4239 0.3262 0.0674 0.125 Uiso 1 1 calc GR . . . .
C40 C 0.0494(7) -0.0552(5) 0.1103(5) 0.090(2) Uani 1 1 d . . . . .
H40A H -0.0403 -0.0955 0.0804 0.135 Uiso 1 1 calc GR . . . .
H40B H 0.0546 0.0069 0.0915 0.135 Uiso 1 1 calc GR . . . .
H40C H 0.0582 -0.0415 0.1677 0.135 Uiso 1 1 calc GR . . . .
H4A H 0.313(5) 0.017(4) 0.113(3) 0.072(16) Uiso 1 1 d . . . . .

loop_
_atom_site_aniso_label
_atom_site_aniso_U_11
_atom_site_aniso_U_22
_atom_site_aniso_U_33
_atom_site_aniso_U_23
_atom_site_aniso_U_13
_atom_site_aniso_U_12
Dy1 0.01866(8) 0.01611(8) 0.01818(8) 0.00447(6) 0.00340(6) 0.00309(6)
Dy2 0.01917(8) 0.01859(8) 0.02435(9) 0.00708(6) 0.00385(6) 0.00442(6)
Cl1 0.0372(5) 0.0310(5) 0.0472(6) 0.0226(4) 0.0061(4) 0.0068(4)
Cl2 0.0438(5) 0.0316(5) 0.0492(6) 0.0012(4) 0.0156(5) 0.0177(4)
O1 0.0179(11) 0.0183(11) 0.0209(12) 0.0023(9) 0.0028(9) 0.0003(9)
O2 0.0344(14) 0.0320(14) 0.0251(13) 0.0044(11) 0.0083(11) -0.0028(11)
O3 0.0179(11) 0.0177(11) 0.0246(12) 0.0060(9) 0.0040(9) 0.0001(9)
O4 0.0216(12) 0.0338(14) 0.0419(15) 0.0209(12) 0.0071(11) 0.0076(10)
O5 0.0249(12) 0.0286(13) 0.0355(14) 0.0193(11) 0.0097(11) 0.0066(10)
O6 0.0303(13) 0.0246(12) 0.0244(13) -0.0037(10) 0.0041(10) 0.0045(10)
O7 0.0495(16) 0.0334(14) 0.0254(14) 0.0066(11) 0.0140(12) 0.0114(12)
O8 0.0194(12) 0.0216(12) 0.0383(15) 0.0012(10) 0.0038(10) 0.0045(9)
O9 0.0448(15) 0.0322(14) 0.0247(14) 0.0103(11) 0.0147(12) 0.0083(12)
O10 0.0420(16) 0.064(2) 0.0332(16) 0.0239(14) 0.0162(13) -0.0030(14)
O11 0.0403(15) 0.0244(13) 0.0290(14) 0.0058(11) 0.0113(12) -0.0025(11)
N1 0.0250(14) 0.0257(15) 0.0258(16) 0.0096(12) 0.0102(12) 0.0067(12)
N2 0.0241(14) 0.0182(13) 0.0210(15) 0.0070(11) 0.0046(11) 0.0037(11)
N3 0.0210(14) 0.0334(16) 0.0285(17) 0.0166(14) 0.0054(12) 0.0046(12)
C1 0.0198(16) 0.0190(16) 0.0207(17) 0.0003(13) 0.0014(13) 0.0007(12)
O12 0.0587(19) 0.0525(18) 0.0334(17) 0.0035(14) 0.0115(14) 0.0298(15)
C2 0.0204(16) 0.0232(17) 0.0230(17) 0.0050(13) 0.0045(13) 0.0064(13)
C3 0.0210(16) 0.0153(15) 0.0217(17) 0.0006(12) 0.0075(13) 0.0021(12)
C4 0.0209(16) 0.0216(16) 0.0292(19) 0.0071(14) 0.0056(14) 0.0033(13)
C5 0.0212(16) 0.0304(18) 0.0250(18) 0.0164(15) 0.0070(14) 0.0023(14)
C6 0.0267(17) 0.0249(17) 0.0187(17) 0.0069(13) 0.0021(14) -0.0015(14)
C7 0.0237(17) 0.0230(17) 0.0186(17) 0.0051(13) -0.0011(13) -0.0005(13)
C8 0.0225(16) 0.0194(16) 0.0255(18) 0.0091(13) 0.0096(14) 0.0046(13)
C9 0.0228(17) 0.0276(18) 0.030(2) -0.0004(15) 0.0001(15) -0.0005(14)
C10 0.0249(17) 0.0222(17) 0.0171(17) 0.0014(13) -0.0023(13) 0.0021(13)
C11 0.0217(16) 0.0224(16) 0.0247(18) 0.0047(14) 0.0073(14) 0.0063(13)
C12 0.0236(16) 0.0212(16) 0.0233(18) 0.0107(13) 0.0054(14) 0.0051(13)
C13 0.0238(16) 0.0228(16) 0.0158(16) 0.0099(13) 0.0012(13) -0.0011(13)
C14 0.0219(17) 0.0288(18) 0.0288(19) 0.0056(15) 0.0114(15) 0.0046(14)
O13 0.125(3) 0.045(2) 0.047(2) 0.0058(17) 0.002(2) 0.013(2)
C15 0.046(2) 0.0262(19) 0.029(2) 0.0065(15) 0.0148(18) 0.0015(17)
N4 0.056(2) 0.0253(17) 0.049(2) 0.0073(16) 0.0148(18) 0.0034(16)
C16 0.040(2) 0.0288(19) 0.026(2) 0.0068(15) -0.0008(16) -0.0069(16)
C17 0.0235(17) 0.0208(16) 0.0264(18) 0.0053(14) 0.0063(14) 0.0033(13)
C18 0.0326(18) 0.0168(16) 0.0224(18) 0.0049(13) 0.0049(14) 0.0061(13)
C19 0.0244(19) 0.032(2) 0.053(3) 0.0081(18) 0.0079(18) -0.0079(15)
C20 0.0220(17) 0.0325(19) 0.035(2) 0.0104(16) 0.0093(15) 0.0055(14)
C21 0.0229(17) 0.0298(19) 0.030(2) 0.0079(15) 0.0020(15) 0.0086(14)
C22 0.0281(18) 0.0196(16) 0.030(2) 0.0071(14) 0.0089(15) 0.0027(14)
C23 0.0227(17) 0.034(2) 0.033(2) 0.0093(16) 0.0030(15) 0.0075(15)
C24 0.053(3) 0.032(2) 0.028(2) -0.0057(16) 0.0114(18) 0.0076(18)
C25 0.0236(18) 0.042(2) 0.031(2) 0.0208(17) 0.0042(15) -0.0023(15)
C26 0.0253(17) 0.037(2) 0.0292(19) 0.0169(16) 0.0138(15) 0.0096(15)
C27 0.033(2) 0.0236(18) 0.041(2) 0.0115(16) 0.0136(17) 0.0003(15)
C28 0.038(2) 0.0258(18) 0.0283(19) 0.0099(15) 0.0150(16) 0.0124(15)
C29 0.031(2) 0.040(2) 0.032(2) 0.0162(18) -0.0052(16) -0.0136(17)
C30 0.102(4) 0.064(3) 0.029(2) 0.019(2) 0.035(3) 0.040(3)
C31 0.077(3) 0.031(2) 0.038(3) 0.0119(18) 0.027(2) 0.022(2)
C32 0.0283(19) 0.038(2) 0.038(2) 0.0125(17) 0.0088(17) 0.0192(16)
C33 0.062(3) 0.034(2) 0.046(3) 0.0046(19) 0.014(2) 0.002(2)
C34 0.038(2) 0.093(4) 0.059(3) 0.055(3) 0.021(2) 0.020(2)
C35 0.097(4) 0.030(2) 0.051(3) -0.001(2) 0.028(3) 0.005(2)
C36 0.087(4) 0.043(3) 0.044(3) 0.010(2) 0.025(3) 0.005(2)
C37 0.062(3) 0.061(3) 0.076(4) 0.010(3) 0.022(3) -0.003(3)
C38 0.060(3) 0.059(3) 0.089(4) 0.026(3) 0.019(3) 0.000(3)
C39 0.147(6) 0.053(3) 0.072(4) 0.023(3) 0.059(4) 0.022(4)
C40 0.075(4) 0.098(5) 0.115(6) 0.036(4) 0.042(4) 0.025(4)

loop_
_atom_type_symbol
_atom_type_description
_atom_type_scat_dispersion_real
_atom_type_scat_dispersion_imag
_atom_type_scat_source
C C 0.0033 0.0016 'International Tables Vol C Tables 4.2.6.8 and 6.1.1.4'
H H 0.0000 0.0000 'International Tables Vol C Tables 4.2.6.8 and 6.1.1.4'
Cl Cl 0.1484 0.1585 'International Tables Vol C Tables 4.2.6.8 and 6.1.1.4'
Dy Dy -0.1892 4.4098 'International Tables Vol C Tables 4.2.6.8 and 6.1.1.4'
N N 0.0061 0.0033 'International Tables Vol C Tables 4.2.6.8 and 6.1.1.4'
O O 0.0106 0.0060 'International Tables Vol C Tables 4.2.6.8 and 6.1.1.4'

loop_
_geom_angle_atom_site_label_1
_geom_angle_atom_site_label_2
_geom_angle_atom_site_label_3
_geom_angle
_geom_angle_site_symmetry_1
_geom_angle_site_symmetry_3
_geom_angle_publ_flag
O1 Dy1 O2 82.35(8) . . ?
O1 Dy1 O3 69.78(7) . . ?
O1 Dy1 O6 66.26(7) . . ?
O1 Dy1 O11 80.62(8) . . ?
O1 Dy1 N2 142.00(8) . . ?
O2 Dy1 O6 118.80(8) . . ?
O2 Dy1 O11 51.49(8) . . ?
O3 Dy1 O2 81.72(8) . . ?
O3 Dy1 O6 127.14(8) . . ?
O3 Dy1 O11 127.59(8) . . ?
O3 Dy1 N2 76.83(8) . . ?
O8 Dy1 O1 143.28(8) . . ?
O8 Dy1 O2 109.44(9) . . ?
O8 Dy1 O3 144.63(8) . . ?
O8 Dy1 O6 77.94(8) . . ?
O8 Dy1 O9 87.76(9) . . ?
O8 Dy1 O11 80.72(9) . . ?
O8 Dy1 N2 74.10(8) . . ?
O9 Dy1 O1 90.45(8) . . ?
O9 Dy1 O2 159.48(8) . . ?
O9 Dy1 O3 77.76(8) . . ?
O9 Dy1 O6 74.77(9) . . ?
O9 Dy1 O11 146.16(9) . . ?
O9 Dy1 N2 99.88(9) . . ?
O11 Dy1 O6 71.75(8) . . ?
N2 Dy1 O2 75.27(8) . . ?
N2 Dy1 O6 151.74(8) . . ?
N2 Dy1 O11 107.22(9) . . ?
O1 Dy2 O3 71.11(7) . . ?
O1 Dy2 O5 133.45(7) . . ?
O1 Dy2 O7 81.12(8) . . ?
O1 Dy2 N1 76.52(8) . . ?
O3 Dy2 O5 67.08(7) . . ?
O3 Dy2 N1 139.90(8) . . ?
O4 Dy2 O1 141.48(8) . . ?
O4 Dy2 O3 144.84(8) . . ?
O4 Dy2 O5 77.79(8) . . ?
O4 Dy2 O7 87.51(9) . . ?
O4 Dy2 N1 73.97(9) . . ?
O4 Dy2 O12 91.56(10) . . ?
O7 Dy2 O3 85.92(8) . . ?
O7 Dy2 O5 76.49(9) . . ?
O7 Dy2 N1 112.00(9) . . ?
N1 Dy2 O5 149.92(8) . . ?
O12 Dy2 O1 111.09(10) . . ?
O12 Dy2 O3 83.30(9) . . ?
O12 Dy2 O5 83.66(10) . . ?
O12 Dy2 O7 159.87(11) . . ?
O12 Dy2 N1 86.95(10) . . ?
Dy2 O1 Dy1 106.96(8) . . ?
C13 O1 Dy1 118.89(18) . . ?
C13 O1 Dy2 125.35(18) . . ?
N3 O2 Dy1 96.49(18) . . ?
Dy2 O3 Dy1 104.55(8) . . ?
C3 O3 Dy1 125.56(18) . . ?
C3 O3 Dy2 120.60(18) . . ?
C2 O4 Dy2 143.1(2) . . ?
C17 O5 Dy2 116.28(18) . . ?
C17 O5 C34 117.2(3) . . ?
C34 O5 Dy2 122.8(2) . . ?
C6 O6 Dy1 114.81(18) . . ?
C6 O6 C24 117.4(3) . . ?
C24 O6 Dy1 126.9(2) . . ?
C15 O7 Dy2 135.8(2) . . ?
C8 O8 Dy1 140.6(2) . . ?
C15 O9 Dy1 131.9(2) . . ?
N3 O11 Dy1 96.01(18) . . ?
C14 N1 Dy2 129.7(2) . . ?
C14 N1 C26 115.7(3) . . ?
C26 N1 Dy2 114.6(2) . . ?
C7 N2 Dy1 130.0(2) . . ?
C7 N2 C10 115.2(3) . . ?
C10 N2 Dy1 114.69(19) . . ?
O10 N3 O2 121.8(3) . . ?
O10 N3 O11 122.1(3) . . ?
O11 N3 O2 116.0(3) . . ?
C3 C1 C10 118.7(3) . . ?
C9 C1 C3 119.9(3) . . ?
C9 C1 C10 121.3(3) . . ?
C31 O12 Dy2 143.5(3) . . ?
O4 C2 C4 120.3(3) . . ?
O4 C2 C11 122.3(3) . . ?
C4 C2 C11 117.4(3) . . ?
O3 C3 C1 121.7(3) . . ?
O3 C3 C17 119.8(3) . . ?
C1 C3 C17 118.4(3) . . ?
C18 C4 C2 120.5(3) . . ?
C13 C5 C26 118.1(3) . . ?
C25 C5 C13 119.7(3) . . ?
C25 C5 C26 122.2(3) . . ?
O6 C6 C13 114.3(3) . . ?
C16 C6 O6 124.6(3) . . ?
C16 C6 C13 121.1(3) . . ?
N2 C7 C12 126.4(3) . . ?
O8 C8 C12 122.4(3) . . ?
O8 C8 C22 119.6(3) . . ?
C22 C8 C12 117.9(3) . . ?
C19 C9 C1 120.8(3) . . ?
N2 C10 C1 109.1(3) . . ?
C2 C11 C14 123.5(3) . . ?
C20 C11 C2 119.2(3) . . ?
C20 C11 C14 117.3(3) . . ?
C8 C12 C7 123.6(3) . . ?
C23 C12 C7 116.9(3) . . ?
C23 C12 C8 119.5(3) . . ?
O1 C13 C5 121.0(3) . . ?
O1 C13 C6 119.8(3) . . ?
C6 C13 C5 119.2(3) . . ?
N1 C14 C11 127.3(3) . . ?
O7 C15 C30 117.5(3) . . ?
O9 C15 O7 124.1(3) . . ?
O9 C15 C30 118.3(3) . . ?
C33 N4 C37 109.0(3) . . ?
C35 N4 C33 114.1(4) . . ?
C35 N4 C37 114.9(4) . . ?
C6 C16 C29 119.2(4) . . ?
O5 C17 C3 114.9(3) . . ?
C27 C17 O5 123.7(3) . . ?
C27 C17 C3 121.4(3) . . ?
C4 C18 Cl1 118.6(3) . . ?
C4 C18 C21 123.2(3) . . ?
C21 C18 Cl1 118.2(3) . . ?
C9 C19 C27 120.2(3) . . ?
C21 C20 C11 122.8(3) . . ?
C20 C21 C18 116.9(3) . . ?
C28 C22 C8 119.9(3) . . ?
C32 C23 C12 122.3(3) . . ?
C29 C25 C5 120.2(3) . . ?
N1 C26 C5 108.7(3) . . ?
C17 C27 C19 119.2(3) . . ?
C22 C28 Cl2 118.3(3) . . ?
C22 C28 C32 123.0(3) . . ?
C32 C28 Cl2 118.6(3) . . ?
C25 C29 C16 120.7(3) . . ?
O12 C31 O13 121.5(4) . . ?
O12 C31 C39 122.0(4) . . ?
O13 C31 C39 116.4(4) . . ?
C23 C32 C28 117.3(3) . . ?
N4 C33 C38 111.7(4) . . ?
N4 C35 C36 114.6(4) . . ?
C40 C37 N4 113.4(5) . . ?

loop_
_geom_bond_atom_site_label_1
_geom_bond_atom_site_label_2
_geom_bond_distance
_geom_bond_site_symmetry_2
_geom_bond_publ_flag
Dy1 O1 2.327(2) . ?
Dy1 O2 2.466(2) . ?
Dy1 O3 2.370(2) . ?
Dy1 O6 2.499(2) . ?
Dy1 O8 2.185(2) . ?
Dy1 O9 2.310(2) . ?
Dy1 O11 2.483(2) . ?
Dy1 N2 2.454(3) . ?
Dy2 O1 2.295(2) . ?
Dy2 O3 2.326(2) . ?
Dy2 O4 2.197(2) . ?
Dy2 O5 2.484(2) . ?
Dy2 O7 2.311(2) . ?
Dy2 N1 2.479(3) . ?
Dy2 O12 2.239(3) . ?
Cl1 C18 1.748(3) . ?
Cl2 C28 1.754(3) . ?
O1 C13 1.359(4) . ?
O2 N3 1.273(4) . ?
O3 C3 1.346(4) . ?
O4 C2 1.298(4) . ?
O5 C17 1.388(4) . ?
O5 C34 1.431(4) . ?
O6 C6 1.390(4) . ?
O6 C24 1.438(4) . ?
O7 C15 1.261(4) . ?
O8 C8 1.313(4) . ?
O9 C15 1.253(4) . ?
O10 N3 1.220(4) . ?
O11 N3 1.261(4) . ?
N1 C14 1.278(4) . ?
N1 C26 1.478(4) . ?
N2 C7 1.289(4) . ?
N2 C10 1.489(4) . ?
C1 C3 1.399(4) . ?
C1 C9 1.396(5) . ?
C1 C10 1.495(5) . ?
O12 C31 1.216(5) . ?
C2 C4 1.415(5) . ?
C2 C11 1.420(4) . ?
C3 C17 1.403(5) . ?
C4 C18 1.367(5) . ?
C5 C13 1.395(5) . ?
C5 C25 1.390(5) . ?
C5 C26 1.509(5) . ?
C6 C13 1.392(5) . ?
C6 C16 1.381(5) . ?
C7 C12 1.443(5) . ?
C8 C12 1.412(5) . ?
C8 C22 1.410(5) . ?
C9 C19 1.376(5) . ?
C11 C14 1.450(5) . ?
C11 C20 1.403(5) . ?
C12 C23 1.404(5) . ?
O13 C31 1.274(5) . ?
C15 C30 1.505(5) . ?
N4 C33 1.502(6) . ?
N4 C35 1.478(6) . ?
N4 C37 1.506(6) . ?
C16 C29 1.386(6) . ?
C17 C27 1.386(5) . ?
C18 C21 1.383(5) . ?
C19 C27 1.395(5) . ?
C20 C21 1.379(5) . ?
C22 C28 1.373(5) . ?
C23 C32 1.373(5) . ?
C25 C29 1.379(6) . ?
C28 C32 1.385(5) . ?
C31 C39 1.482(6) . ?
C33 C38 1.513(7) . ?
C35 C36 1.522(7) . ?
C37 C40 1.485(8) . ?
